data_4327527
loop_
_publ_author_name
'Tiffany Dub\'e'
'J. W. Faller'
'Robert H. Crabtree'

_publ_contact_author_address
;
     Department of Chemistry, Yale University, New Haven, CT 06520-8107 USA
;
_publ_contact_author_email ' Jack.faller@yale.edu '
_publ_contact_author_fax ' (203)-432-6144 '
_publ_contact_author_name ' J. W. Faller'
_publ_contact_author_phone ' (203)-432-3954 '
_publ_section_title
;
 A cis-IrL(CO) Group Responds to Increasing Steric Bulk of L by M-L
 Stretching, Not M-C-O Tilting or Bending
;
_journal_name_full 'Inorganic Chemistry'
_journal_page_first 5561
_journal_page_last 5565
_journal_paper_doi 10.1021/ic020144+
_journal_volume 41
_journal_year 2002
_chemical_formula_moiety 'C50 H39 Ir N O P2, F6 P '
_chemical_formula_sum 'C50 H39 F6 Ir N O P3'
_chemical_formula_weight 1069.00
_space_group_IT_number 14
_symmetry_cell_setting monoclinic
_symmetry_Int_Tables_number 14
_symmetry_space_group_name_Hall '-P 2yn'
_symmetry_space_group_name_H-M 'P 1 21/n 1'
_cell_angle_alpha 90
_cell_angle_beta 103.3213(8)
_cell_angle_gamma 90
_cell_formula_units_Z 4
_cell_length_a 14.1286(2)
_cell_length_b 14.0197(2)
_cell_length_c 22.5044(3)
_cell_measurement_reflns_used 39733
_cell_measurement_temperature 183.2
_cell_measurement_theta_max 27.5
_cell_measurement_theta_min 1.0
_cell_volume 4337.70(11)
_computing_cell_refinement Denzo-SMN
_computing_data_collection 'Nonius Collect'
_computing_data_reduction Denzo-SMN
_computing_publication_material 'teXsan for Windows v. 1.06 (MSC 1999)'
_computing_structure_refinement 'teXsan for Windows v. 1.06 (MSC 1999)'
_diffrn_ambient_temperature 183.2
_diffrn_measurement_device 'Nonius Kappa CCD'
_diffrn_measurement_method \w
_diffrn_orient_matrix_UB_11 0.00000
_diffrn_orient_matrix_UB_12 0.00000
_diffrn_orient_matrix_UB_13 0.00000
_diffrn_orient_matrix_UB_21 0.00000
_diffrn_orient_matrix_UB_22 0.00000
_diffrn_orient_matrix_UB_23 0.00000
_diffrn_orient_matrix_UB_31 0.00000
_diffrn_orient_matrix_UB_32 0.00000
_diffrn_orient_matrix_UB_33 0.00000
_diffrn_radiation_detector CCD
_diffrn_radiation_monochromator graphite
_diffrn_radiation_source 'X-ray tube'
_diffrn_radiation_type 'Mo K\a'
_diffrn_radiation_wavelength 0.7107
_diffrn_reflns_av_R_equivalents 0.07019
_diffrn_reflns_limit_h_max 18
_diffrn_reflns_limit_h_min 0
_diffrn_reflns_limit_k_max 18
_diffrn_reflns_limit_k_min -18
_diffrn_reflns_limit_l_max 28
_diffrn_reflns_limit_l_min -29
_diffrn_reflns_number 53778
_diffrn_reflns_reduction_process 'Lp corrections applied'
_diffrn_reflns_theta_max 27.48
_diffrn_reflns_theta_min 1.45
_diffrn_standards_decay_% 0.00
_diffrn_standards_interval_count 0
_diffrn_standards_number 0
_exptl_absorpt_coefficient_mu 3.263
_exptl_absorpt_correction_T_max 0.865
_exptl_absorpt_correction_T_min 0.508
_exptl_absorpt_correction_type multi-scan
_exptl_crystal_colour colorless
_exptl_crystal_density_diffrn 1.637
_exptl_crystal_description plate
_exptl_crystal_F_000 2120.00
_exptl_crystal_size_max 0.22
_exptl_crystal_size_mid 0.19
_exptl_crystal_size_min 0.05
_refine_diff_density_max 0.97
_refine_diff_density_min -1.05
_refine_ls_extinction_method none
_refine_ls_goodness_of_fit_all 0.76
_refine_ls_goodness_of_fit_ref 0.76
_refine_ls_hydrogen_treatment
;
included at calculated positions except for Ir-H which was refined
;
_refine_ls_matrix_type full
_refine_ls_number_constraints 0
_refine_ls_number_parameters 563
_refine_ls_number_reflns 7008
_refine_ls_number_restraints 0
_refine_ls_R_factor_all 0.0264
_refine_ls_R_factor_gt 0.026
_refine_ls_shift/su_max 0.0000
_refine_ls_shift/su_mean 0.0000
_refine_ls_structure_factor_coef F
_refine_ls_weighting_details 'w = 1/[\s^2^(Fo) + 0.00010|Fo|^2^]'
_refine_ls_weighting_scheme sigma
_refine_ls_wR_factor_all 0.031
_refine_ls_wR_factor_ref 0.031
_reflns_number_gt 7008
_reflns_number_total 10350
_reflns_threshold_expression I>3.00\s(I)
_cod_data_source_file ic0201442B_2.cif
_cod_data_source_block '_2036[IrP2BQH(CO)H]PF6'
_cod_original_cell_volume 4337.7(1)
_cod_original_sg_symbol_H-M 'P 21/n '
_cod_original_formula_sum 'C50 H39 F6 Ir N O P3 '
_cod_database_code 4327527

loop_
_symmetry_equiv_pos_as_xyz
'   +x,   +y,   +z'
1/2-x,1/2+y,1/2-z
'   -x,   -y,   -z'
1/2+x,1/2-y,1/2+z

loop_
_atom_site_label
_atom_site_fract_x
_atom_site_fract_y
_atom_site_fract_z
_atom_site_U_iso_or_equiv
_atom_site_occupancy
_atom_site_adp_type
_atom_site_calc_flag
Ir(1) 0.02872(1) 0.18811(1) 0.229870(6) 0.02014(4) 1.000 Uani d
P(1) 0.07439(8) 0.12593(7) 0.32987(5) 0.0221(3) 1.000 Uani d
P(2) -0.03650(8) 0.25188(8) 0.13183(5) 0.0223(3) 1.000 Uani d
P(3) 0.38870(9) 0.0287(1) 0.16824(6) 0.0394(4) 1.000 Uani d
F(1) 0.4177(3) 0.0790(3) 0.1120(1) 0.090(1) 1.000 Uani d
F(2) 0.4841(2) -0.0352(2) 0.1805(2) 0.061(1) 1.000 Uani d
F(3) 0.4499(2) 0.1073(2) 0.2120(1) 0.058(1) 1.000 Uani d
F(4) 0.2957(2) 0.0948(3) 0.1593(2) 0.124(2) 1.000 Uani d
F(5) 0.3302(3) -0.0512(3) 0.1260(1) 0.100(1) 1.000 Uani d
F(6) 0.3588(2) -0.0206(2) 0.2250(1) 0.0521(9) 1.000 Uani d
O(1) 0.2290(2) 0.2755(3) 0.2342(2) 0.045(1) 1.000 Uani d
N(1) 0.0262(2) 0.0441(2) 0.1929(1) 0.0240(9) 1.000 Uani d
C(1) 0.0976(3) -0.0053(3) 0.1772(2) 0.033(1) 1.000 Uani d
C(2) 0.0852(4) -0.0982(4) 0.1554(2) 0.048(2) 1.000 Uani d
C(3) -0.0034(5) -0.1412(4) 0.1488(2) 0.056(2) 1.000 Uani d
C(4) -0.0803(4) -0.0924(3) 0.1643(2) 0.041(1) 1.000 Uani d
C(5) -0.1777(4) -0.1299(4) 0.1587(2) 0.053(2) 1.000 Uani d
C(6) -0.2472(4) -0.0785(4) 0.1744(2) 0.051(2) 1.000 Uani d
C(7) -0.2304(3) 0.0165(4) 0.1983(2) 0.038(1) 1.000 Uani d
C(8) -0.3018(3) 0.0745(4) 0.2141(2) 0.048(2) 1.000 Uani d
C(9) -0.2796(3) 0.1636(4) 0.2373(2) 0.042(1) 1.000 Uani d
C(10) -0.1862(3) 0.2008(3) 0.2443(2) 0.035(1) 1.000 Uani d
C(11) -0.1128(3) 0.1477(3) 0.2283(2) 0.023(1) 1.000 Uani d
C(12) -0.1362(3) 0.0552(3) 0.2054(2) 0.026(1) 1.000 Uani d
C(13) -0.0620(3) 0.0005(3) 0.1870(2) 0.026(1) 1.000 Uani d
C(14) 0.1572(3) 0.2382(3) 0.2319(2) 0.028(1) 1.000 Uani d
C(15) 0.0415(3) 0.0001(3) 0.3350(2) 0.025(1) 1.000 Uani d
C(16) -0.0548(3) -0.0221(3) 0.3350(2) 0.028(1) 1.000 Uani d
C(17) -0.0842(3) -0.1163(3) 0.3364(2) 0.032(1) 1.000 Uani d
C(18) -0.0174(4) -0.1894(3) 0.3379(2) 0.037(1) 1.000 Uani d
C(19) 0.0778(4) -0.1679(3) 0.3373(2) 0.039(1) 1.000 Uani d
C(20) 0.1074(3) -0.0738(3) 0.3362(2) 0.033(1) 1.000 Uani d
C(21) 0.2057(3) 0.1321(3) 0.3604(2) 0.023(1) 1.000 Uani d
C(22) 0.2467(3) 0.1802(3) 0.4145(2) 0.032(1) 1.000 Uani d
C(23) 0.3477(4) 0.1839(4) 0.4354(2) 0.041(1) 1.000 Uani d
C(24) 0.4071(3) 0.1410(3) 0.4026(2) 0.035(1) 1.000 Uani d
C(25) 0.3672(3) 0.0956(3) 0.3484(2) 0.034(1) 1.000 Uani d
C(26) 0.2674(3) 0.0922(3) 0.3271(2) 0.029(1) 1.000 Uani d
C(27) 0.0245(3) 0.1802(3) 0.3899(2) 0.026(1) 1.000 Uani d
C(28) 0.0225(4) 0.1292(3) 0.4425(2) 0.039(1) 1.000 Uani d
C(29) -0.0075(4) 0.1722(4) 0.4905(2) 0.047(2) 1.000 Uani d
C(30) -0.0345(4) 0.2661(4) 0.4868(2) 0.052(2) 1.000 Uani d
C(31) -0.0331(4) 0.3178(3) 0.4350(2) 0.051(2) 1.000 Uani d
C(32) -0.0038(4) 0.2749(3) 0.3867(2) 0.039(1) 1.000 Uani d
C(33) 0.0562(3) 0.2859(3) 0.0905(2) 0.025(1) 1.000 Uani d
C(34) 0.0559(3) 0.3749(3) 0.0625(2) 0.030(1) 1.000 Uani d
C(35) 0.1278(3) 0.3981(3) 0.0322(2) 0.039(1) 1.000 Uani d
C(36) 0.1998(3) 0.3332(4) 0.0291(2) 0.040(1) 1.000 Uani d
C(37) 0.2007(3) 0.2449(4) 0.0566(2) 0.040(1) 1.000 Uani d
C(38) 0.1304(3) 0.2224(3) 0.0880(2) 0.035(1) 1.000 Uani d
C(39) -0.1085(3) 0.3608(3) 0.1287(2) 0.024(1) 1.000 Uani d
C(40) -0.1910(3) 0.3787(3) 0.0823(2) 0.030(1) 1.000 Uani d
C(41) -0.2363(3) 0.4666(3) 0.0785(2) 0.035(1) 1.000 Uani d
C(42) -0.1998(3) 0.5385(3) 0.1191(2) 0.036(1) 1.000 Uani d
C(43) -0.1162(4) 0.5224(3) 0.1640(2) 0.035(1) 1.000 Uani d
C(44) -0.0716(3) 0.4334(3) 0.1696(2) 0.030(1) 1.000 Uani d
C(45) -0.1153(3) 0.1680(3) 0.0807(2) 0.029(1) 1.000 Uani d
C(46) -0.2116(4) 0.1565(3) 0.0854(2) 0.038(1) 1.000 Uani d
C(47) -0.2712(4) 0.0893(4) 0.0492(2) 0.053(2) 1.000 Uani d
C(48) -0.2366(5) 0.0347(4) 0.0090(2) 0.063(2) 1.000 Uani d
C(49) -0.1420(5) 0.0456(4) 0.0038(2) 0.057(2) 1.000 Uani d
C(50) -0.0811(4) 0.1119(3) 0.0394(2) 0.043(1) 1.000 Uani d
H(1) 0.011(4) 0.281(4) 0.262(3) 0.09(1) 1.000 Uiso d
H(2) 0.1592 0.0243 0.1811 0.040 1.000 Uiso c
H(3) 0.1378 -0.1315 0.1453 0.058 1.000 Uiso c
H(4) -0.0126 -0.2045 0.1335 0.067 1.000 Uiso c
H(5) -0.1921 -0.1927 0.1434 0.064 1.000 Uiso c
H(6) -0.3102 -0.1056 0.1696 0.061 1.000 Uiso c
H(7) -0.3664 0.0512 0.2086 0.058 1.000 Uiso c
H(8) -0.3285 0.2010 0.2488 0.051 1.000 Uiso c
H(9) -0.1726 0.2633 0.2603 0.042 1.000 Uiso c
H(10) -0.1006 0.0278 0.3341 0.033 1.000 Uiso c
H(11) -0.1499 -0.1308 0.3363 0.038 1.000 Uiso c
H(12) -0.0370 -0.2540 0.3394 0.044 1.000 Uiso c
H(13) 0.1233 -0.2179 0.3375 0.047 1.000 Uiso c
H(14) 0.1732 -0.0598 0.3364 0.040 1.000 Uiso c
H(15) 0.2060 0.2104 0.4371 0.039 1.000 Uiso c
H(16) 0.3755 0.2162 0.4724 0.049 1.000 Uiso c
H(17) 0.4757 0.1427 0.4175 0.043 1.000 Uiso c
H(18) 0.4083 0.0667 0.3255 0.041 1.000 Uiso c
H(19) 0.2405 0.0622 0.2892 0.035 1.000 Uiso c
H(20) 0.0419 0.0642 0.4456 0.047 1.000 Uiso c
H(21) -0.0093 0.1363 0.5260 0.057 1.000 Uiso c
H(22) -0.0543 0.2956 0.5200 0.062 1.000 Uiso c
H(23) -0.0522 0.3829 0.4324 0.061 1.000 Uiso c
H(24) -0.0032 0.3109 0.3511 0.046 1.000 Uiso c
H(25) 0.0062 0.4197 0.0643 0.036 1.000 Uiso c
H(26) 0.1274 0.4589 0.0135 0.047 1.000 Uiso c
H(27) 0.2487 0.3491 0.0081 0.048 1.000 Uiso c
H(28) 0.2497 0.1997 0.0540 0.048 1.000 Uiso c
H(29) 0.1329 0.1626 0.1081 0.042 1.000 Uiso c
H(30) -0.2159 0.3304 0.0533 0.035 1.000 Uiso c
H(31) -0.2934 0.4776 0.0475 0.042 1.000 Uiso c
H(32) -0.2317 0.5985 0.1163 0.044 1.000 Uiso c
H(33) -0.0892 0.5724 0.1911 0.042 1.000 Uiso c
H(34) -0.0157 0.4222 0.2014 0.036 1.000 Uiso c
H(35) -0.2364 0.1945 0.1132 0.045 1.000 Uiso c
H(36) -0.3366 0.0817 0.0526 0.063 1.000 Uiso c
H(37) -0.2776 -0.0109 -0.0156 0.076 1.000 Uiso c
H(38) -0.1181 0.0073 -0.0244 0.069 1.000 Uiso c
H(39) -0.0160 0.1188 0.0354 0.051 1.000 Uiso c

loop_
_atom_site_aniso_label
_atom_site_aniso_U_11
_atom_site_aniso_U_22
_atom_site_aniso_U_33
_atom_site_aniso_U_12
_atom_site_aniso_U_13
_atom_site_aniso_U_23
Ir(1) 0.02125(8) 0.02108(8) 0.01748(9) -0.00093(7) 0.00319(6) 0.00067(7)
P(1) 0.0249(5) 0.0224(5) 0.0186(5) 0.0016(4) 0.0039(4) 0.0004(4)
P(2) 0.0247(5) 0.0231(5) 0.0185(5) -0.0011(4) 0.0035(4) 0.0006(4)
P(3) 0.0316(7) 0.0456(8) 0.0386(7) -0.0025(6) 0.0034(5) 0.0116(6)
F(1) 0.093(3) 0.126(3) 0.047(2) -0.051(3) 0.011(2) 0.026(2)
F(2) 0.047(2) 0.041(2) 0.100(3) 0.003(1) 0.026(2) -0.013(2)
F(3) 0.073(2) 0.036(2) 0.068(2) -0.008(2) 0.021(2) -0.009(1)
F(4) 0.041(2) 0.108(3) 0.225(5) 0.034(2) 0.036(3) 0.108(3)
F(5) 0.103(3) 0.133(3) 0.047(2) -0.078(3) -0.016(2) 0.002(2)
F(6) 0.060(2) 0.048(2) 0.052(2) -0.002(1) 0.022(1) 0.011(1)
O(1) 0.030(2) 0.056(2) 0.048(2) -0.017(2) 0.007(2) 0.006(2)
N(1) 0.030(2) 0.021(2) 0.019(2) 0.001(1) 0.003(1) -0.002(1)
C(1) 0.039(3) 0.037(3) 0.024(2) 0.011(2) 0.009(2) 0.001(2)
C(2) 0.066(4) 0.035(3) 0.046(3) 0.015(3) 0.019(3) -0.009(2)
C(3) 0.086(5) 0.029(3) 0.052(3) 0.002(3) 0.013(3) -0.011(3)
C(4) 0.054(3) 0.031(3) 0.034(3) -0.005(2) 0.002(2) 0.001(2)
C(5) 0.072(4) 0.034(3) 0.048(3) -0.027(3) 0.000(3) -0.006(2)
C(6) 0.047(3) 0.054(4) 0.045(3) -0.027(3) -0.001(3) 0.010(3)
C(7) 0.032(3) 0.051(3) 0.028(2) -0.016(2) -0.002(2) 0.014(2)
C(8) 0.022(2) 0.081(4) 0.042(3) -0.005(3) 0.008(2) 0.020(3)
C(9) 0.028(3) 0.059(3) 0.043(3) 0.007(2) 0.014(2) 0.011(3)
C(10) 0.028(2) 0.046(3) 0.033(3) 0.006(2) 0.008(2) 0.007(2)
C(11) 0.021(2) 0.027(2) 0.020(2) -0.002(2) 0.002(2) 0.007(2)
C(12) 0.028(2) 0.029(2) 0.020(2) -0.005(2) 0.004(2) 0.008(2)
C(13) 0.034(2) 0.021(2) 0.022(2) -0.006(2) 0.000(2) 0.002(2)
C(14) 0.030(2) 0.030(2) 0.024(2) -0.003(2) 0.002(2) 0.000(2)
C(15) 0.031(2) 0.026(2) 0.019(2) -0.000(2) 0.006(2) 0.001(2)
C(16) 0.033(2) 0.027(2) 0.024(2) 0.005(2) 0.008(2) 0.003(2)
C(17) 0.033(2) 0.033(2) 0.029(2) -0.004(2) 0.007(2) 0.004(2)
C(18) 0.048(3) 0.026(2) 0.035(3) -0.005(2) 0.006(2) 0.002(2)
C(19) 0.040(3) 0.024(2) 0.048(3) 0.006(2) 0.002(2) -0.000(2)
C(20) 0.031(2) 0.031(2) 0.037(3) -0.001(2) 0.005(2) -0.001(2)
C(21) 0.023(2) 0.024(2) 0.020(2) -0.001(2) -0.000(2) 0.004(2)
C(22) 0.037(3) 0.035(3) 0.025(2) -0.004(2) 0.007(2) -0.005(2)
C(23) 0.039(3) 0.053(3) 0.027(2) -0.012(2) -0.000(2) -0.008(2)
C(24) 0.028(2) 0.043(3) 0.032(3) -0.007(2) 0.001(2) 0.008(2)
C(25) 0.029(2) 0.041(3) 0.031(2) 0.003(2) 0.004(2) 0.004(2)
C(26) 0.025(2) 0.035(2) 0.025(2) 0.002(2) -0.000(2) -0.001(2)
C(27) 0.029(2) 0.030(2) 0.019(2) 0.002(2) 0.005(2) -0.001(2)
C(28) 0.061(3) 0.033(3) 0.026(2) 0.002(2) 0.016(2) -0.001(2)
C(29) 0.069(4) 0.050(3) 0.029(3) 0.001(3) 0.023(3) 0.000(2)
C(30) 0.060(4) 0.069(4) 0.032(3) 0.014(3) 0.020(3) -0.010(3)
C(31) 0.070(4) 0.040(3) 0.045(3) 0.024(3) 0.018(3) -0.006(2)
C(32) 0.061(3) 0.032(2) 0.024(2) 0.012(2) 0.012(2) 0.002(2)
C(33) 0.027(2) 0.030(2) 0.019(2) -0.000(2) 0.004(2) 0.000(2)
C(34) 0.029(2) 0.028(2) 0.032(2) 0.001(2) 0.006(2) 0.004(2)
C(35) 0.041(3) 0.038(3) 0.040(3) -0.003(2) 0.013(2) 0.013(2)
C(36) 0.036(3) 0.051(3) 0.037(3) 0.001(2) 0.016(2) 0.012(2)
C(37) 0.035(3) 0.051(3) 0.039(3) 0.013(2) 0.016(2) 0.008(2)
C(38) 0.039(3) 0.036(2) 0.032(3) 0.006(2) 0.013(2) 0.010(2)
C(39) 0.025(2) 0.024(2) 0.024(2) 0.002(2) 0.008(2) 0.006(2)
C(40) 0.029(2) 0.034(2) 0.025(2) -0.001(2) 0.005(2) 0.006(2)
C(41) 0.027(2) 0.043(3) 0.035(3) 0.006(2) 0.005(2) 0.009(2)
C(42) 0.037(3) 0.035(3) 0.041(3) 0.011(2) 0.014(2) 0.005(2)
C(43) 0.047(3) 0.027(2) 0.035(3) -0.003(2) 0.015(2) -0.001(2)
C(44) 0.032(2) 0.030(2) 0.027(2) 0.001(2) 0.005(2) 0.002(2)
C(45) 0.039(3) 0.024(2) 0.019(2) -0.005(2) -0.002(2) 0.004(2)
C(46) 0.044(3) 0.038(3) 0.028(2) -0.009(2) 0.002(2) 0.006(2)
C(47) 0.052(3) 0.056(3) 0.039(3) -0.026(3) -0.013(2) 0.006(3)
C(48) 0.091(5) 0.049(4) 0.034(3) -0.028(3) -0.017(3) -0.001(3)
C(49) 0.089(5) 0.037(3) 0.037(3) -0.002(3) -0.001(3) -0.013(2)
C(50) 0.059(3) 0.035(3) 0.031(3) 0.001(2) 0.005(2) -0.002(2)

loop_
_atom_type_symbol
_atom_type_oxidation_number
_atom_type_number_in_cell
_atom_type_scat_dispersion_real
_atom_type_scat_dispersion_imag
_atom_type_scat_source
C 0 200 0.002 0.002
;International Tables for Crystallography
(1992, Vol. C, Table 6.1.1.2)
;
H 0 156 0.000 0.000
;International Tables for Crystallography
(1992, Vol. C, Table 6.1.1.2)
;
F 0 24 0.014 0.010
;International Tables for Crystallography
(1992, Vol. C, Table 6.1.1.2)
;
Ir 0 4 -2.066 7.990
;International Tables for Crystallography
(1992, Vol. C, Tables 4.2.6.8 and 6.1.1.1)
;
N 0 4 0.004 0.003
;International Tables for Crystallography
(1992, Vol. C, Table 6.1.1.2)
;
O 0 4 0.008 0.006
;International Tables for Crystallography
(1992, Vol. C, Table 6.1.1.2)
;
P 0 12 0.090 0.095
;International Tables for Crystallography
(1992, Vol. C, Table 6.1.1.2)
;

loop_
_geom_angle_atom_site_label_1
_geom_angle_atom_site_label_2
_geom_angle_atom_site_label_3
_geom_angle
_geom_angle_publ_flag
P(1) Ir(1) P(2) 172.95(3) ?
P(1) Ir(1) N(1) 89.94(7) ?
P(1) Ir(1) C(11) 88.06(9) ?
P(1) Ir(1) C(14) 93.6(1) ?
P(1) Ir(1) H(1) 84(2) no
P(2) Ir(1) N(1) 91.45(7) ?
P(2) Ir(1) C(11) 85.42(9) ?
P(2) Ir(1) C(14) 92.7(1) ?
P(2) Ir(1) H(1) 93(2) no
N(1) Ir(1) C(11) 79.0(1) ?
N(1) Ir(1) C(14) 106.1(1) ?
N(1) Ir(1) H(1) 167(2) no
C(11) Ir(1) C(14) 174.6(1) ?
C(11) Ir(1) H(1) 89(2) no
C(14) Ir(1) H(1) 86(2) no
Ir(1) P(1) C(15) 113.4(1) ?
Ir(1) P(1) C(21) 111.9(1) ?
Ir(1) P(1) C(27) 119.0(1) ?
C(15) P(1) C(21) 105.8(2) ?
C(15) P(1) C(27) 102.0(2) ?
C(21) P(1) C(27) 103.5(2) ?
Ir(1) P(2) C(33) 113.7(1) ?
Ir(1) P(2) C(39) 116.5(1) ?
Ir(1) P(2) C(45) 113.1(1) ?
C(33) P(2) C(39) 102.7(2) ?
C(33) P(2) C(45) 104.5(2) ?
C(39) P(2) C(45) 105.1(2) ?
F(1) P(3) F(2) 91.4(2) ?
F(1) P(3) F(3) 89.0(2) ?
F(1) P(3) F(4) 89.9(2) ?
F(1) P(3) F(5) 91.8(2) ?
F(1) P(3) F(6) 179.2(2) ?
F(2) P(3) F(3) 88.0(1) ?
F(2) P(3) F(4) 177.0(2) ?
F(2) P(3) F(5) 90.6(2) ?
F(2) P(3) F(6) 89.2(2) ?
F(3) P(3) F(4) 89.4(2) ?
F(3) P(3) F(5) 178.4(2) ?
F(3) P(3) F(6) 90.6(1) ?
F(4) P(3) F(5) 92.0(2) ?
F(4) P(3) F(6) 89.5(2) ?
F(5) P(3) F(6) 88.6(2) ?
Ir(1) N(1) C(1) 129.3(3) ?
Ir(1) N(1) C(13) 112.6(2) ?
C(1) N(1) C(13) 118.1(3) ?
N(1) C(1) C(2) 122.5(4) ?
N(1) C(1) H(2) 118.7 no
C(2) C(1) H(2) 118.7 no
C(1) C(2) C(3) 119.4(4) ?
C(1) C(2) H(3) 120.3 no
C(3) C(2) H(3) 120.3 no
C(2) C(3) C(4) 120.2(4) ?
C(2) C(3) H(4) 119.9 no
C(4) C(3) H(4) 119.9 no
C(3) C(4) C(5) 125.3(4) ?
C(3) C(4) C(13) 117.3(4) ?
C(5) C(4) C(13) 117.4(4) ?
C(4) C(5) C(6) 121.6(4) ?
C(4) C(5) H(5) 119.2 no
C(6) C(5) H(5) 119.2 no
C(5) C(6) C(7) 122.2(4) ?
C(5) C(6) H(6) 118.9 no
C(7) C(6) H(6) 118.9 no
C(6) C(7) C(8) 124.4(4) ?
C(6) C(7) C(12) 118.0(4) ?
C(8) C(7) C(12) 117.6(4) ?
C(7) C(8) C(9) 120.8(4) ?
C(7) C(8) H(7) 119.6 no
C(9) C(8) H(7) 119.6 no
C(8) C(9) C(10) 121.0(4) ?
C(8) C(9) H(8) 119.5 no
C(10) C(9) H(8) 119.5 no
C(9) C(10) C(11) 120.9(4) ?
C(9) C(10) H(9) 119.5 no
C(11) C(10) H(9) 119.5 no
Ir(1) C(11) C(10) 128.6(3) ?
Ir(1) C(11) C(12) 113.8(3) ?
C(10) C(11) C(12) 117.5(3) ?
C(7) C(12) C(11) 122.1(4) ?
C(7) C(12) C(13) 119.7(4) ?
C(11) C(12) C(13) 118.2(3) ?
N(1) C(13) C(4) 122.5(4) ?
N(1) C(13) C(12) 116.4(3) ?
C(4) C(13) C(12) 121.1(4) ?
Ir(1) C(14) O(1) 173.6(3) ?
P(1) C(15) C(16) 118.4(3) ?
P(1) C(15) C(20) 122.7(3) ?
C(16) C(15) C(20) 118.8(3) ?
C(15) C(16) C(17) 120.6(3) ?
C(15) C(16) H(10) 119.7 no
C(17) C(16) H(10) 119.7 no
C(16) C(17) C(18) 119.9(4) ?
C(16) C(17) H(11) 120.1 no
C(18) C(17) H(11) 120.1 no
C(17) C(18) C(19) 119.8(4) ?
C(17) C(18) H(12) 120.1 no
C(19) C(18) H(12) 120.1 no
C(18) C(19) C(20) 120.4(4) ?
C(18) C(19) H(13) 119.8 no
C(20) C(19) H(13) 119.8 no
C(15) C(20) C(19) 120.5(4) ?
C(15) C(20) H(14) 119.8 no
C(19) C(20) H(14) 119.8 no
P(1) C(21) C(22) 122.2(3) ?
P(1) C(21) C(26) 119.1(3) ?
C(22) C(21) C(26) 118.6(3) ?
C(21) C(22) C(23) 119.8(4) ?
C(21) C(22) H(15) 120.1 no
C(23) C(22) H(15) 120.1 no
C(22) C(23) C(24) 120.4(4) ?
C(22) C(23) H(16) 119.8 no
C(24) C(23) H(16) 119.8 no
C(23) C(24) C(25) 120.1(4) ?
C(23) C(24) H(17) 120.0 no
C(25) C(24) H(17) 120.0 no
C(24) C(25) C(26) 120.0(4) ?
C(24) C(25) H(18) 120.0 no
C(26) C(25) H(18) 120.0 no
C(21) C(26) C(25) 121.1(3) ?
C(21) C(26) H(19) 119.5 no
C(25) C(26) H(19) 119.5 no
P(1) C(27) C(28) 120.2(3) ?
P(1) C(27) C(32) 121.1(3) ?
C(28) C(27) C(32) 118.4(3) ?
C(27) C(28) C(29) 120.7(4) ?
C(27) C(28) H(20) 119.7 no
C(29) C(28) H(20) 119.7 no
C(28) C(29) C(30) 120.2(4) ?
C(28) C(29) H(21) 119.9 no
C(30) C(29) H(21) 119.9 no
C(29) C(30) C(31) 119.9(4) ?
C(29) C(30) H(22) 120.0 no
C(31) C(30) H(22) 120.0 no
C(30) C(31) C(32) 120.0(4) ?
C(30) C(31) H(23) 120.0 no
C(32) C(31) H(23) 120.0 no
C(27) C(32) C(31) 120.7(4) ?
C(27) C(32) H(24) 119.7 no
C(31) C(32) H(24) 119.7 no
P(2) C(33) C(34) 122.2(3) ?
P(2) C(33) C(38) 119.3(3) ?
C(34) C(33) C(38) 118.6(3) ?
C(33) C(34) C(35) 120.4(3) ?
C(33) C(34) H(25) 119.8 no
C(35) C(34) H(25) 119.8 no
C(34) C(35) C(36) 120.1(4) ?
C(34) C(35) H(26) 119.9 no
C(36) C(35) H(26) 119.9 no
C(35) C(36) C(37) 120.0(4) ?
C(35) C(36) H(27) 120.0 no
C(37) C(36) H(27) 120.0 no
C(36) C(37) C(38) 120.0(4) ?
C(36) C(37) H(28) 120.0 no
C(38) C(37) H(28) 120.0 no
C(33) C(38) C(37) 121.0(4) ?
C(33) C(38) H(29) 119.5 no
C(37) C(38) H(29) 119.5 no
P(2) C(39) C(40) 122.7(3) ?
P(2) C(39) C(44) 117.8(3) ?
C(40) C(39) C(44) 118.9(3) ?
C(39) C(40) C(41) 120.1(3) ?
C(39) C(40) H(30) 120.0 no
C(41) C(40) H(30) 120.0 no
C(40) C(41) C(42) 121.0(3) ?
C(40) C(41) H(31) 119.5 no
C(42) C(41) H(31) 119.5 no
C(41) C(42) C(43) 119.3(4) ?
C(41) C(42) H(32) 120.3 no
C(43) C(42) H(32) 120.3 no
C(42) C(43) C(44) 120.4(4) ?
C(42) C(43) H(33) 119.8 no
C(44) C(43) H(33) 119.8 no
C(39) C(44) C(43) 120.3(3) ?
C(39) C(44) H(34) 119.9 no
C(43) C(44) H(34) 119.9 no
P(2) C(45) C(46) 119.3(3) ?
P(2) C(45) C(50) 122.0(3) ?
C(46) C(45) C(50) 118.7(4) ?
C(45) C(46) C(47) 120.2(4) ?
C(45) C(46) H(35) 119.9 no
C(47) C(46) H(35) 119.9 no
C(46) C(47) C(48) 120.5(5) ?
C(46) C(47) H(36) 119.8 no
C(48) C(47) H(36) 119.8 no
C(47) C(48) C(49) 119.9(4) ?
C(47) C(48) H(37) 120.0 no
C(49) C(48) H(37) 120.0 no
C(48) C(49) C(50) 120.7(5) ?
C(48) C(49) H(38) 119.6 no
C(50) C(49) H(38) 119.6 no
C(45) C(50) C(49) 120.0(4) ?
C(45) C(50) H(39) 120.0 no
C(49) C(50) H(39) 120.0 no

loop_
_geom_bond_atom_site_label_1
_geom_bond_atom_site_label_2
_geom_bond_distance
_geom_bond_publ_flag
Ir(1) P(1) 2.3604(9) ?
Ir(1) P(2) 2.3621(9) ?
Ir(1) N(1) 2.182(3) ?
Ir(1) C(11) 2.070(3) ?
Ir(1) C(14) 1.937(4) ?
Ir(1) H(1) 1.55(5) no
P(1) C(15) 1.834(4) ?
P(1) C(21) 1.827(3) ?
P(1) C(27) 1.828(4) ?
P(2) C(33) 1.835(4) ?
P(2) C(39) 1.827(4) ?
P(2) C(45) 1.832(4) ?
P(3) F(1) 1.583(3) ?
P(3) F(2) 1.589(3) ?
P(3) F(3) 1.594(3) ?
P(3) F(4) 1.582(3) ?
P(3) F(5) 1.574(3) ?
P(3) F(6) 1.593(2) ?
O(1) C(14) 1.132(4) ?
N(1) C(1) 1.335(4) ?
N(1) C(13) 1.367(4) ?
C(1) C(2) 1.388(6) ?
C(1) H(2) 0.95 no
C(2) C(3) 1.366(7) ?
C(2) H(3) 0.95 no
C(3) C(4) 1.395(6) ?
C(3) H(4) 0.95 no
C(4) C(5) 1.451(6) ?
C(4) C(13) 1.402(5) ?
C(5) C(6) 1.331(7) ?
C(5) H(5) 0.95 no
C(6) C(7) 1.437(6) ?
C(6) H(6) 0.95 no
C(7) C(8) 1.403(6) ?
C(7) C(12) 1.412(5) ?
C(8) C(9) 1.363(6) ?
C(8) H(7) 0.95 no
C(9) C(10) 1.393(6) ?
C(9) H(8) 0.95 no
C(10) C(11) 1.390(5) ?
C(10) H(9) 0.95 no
C(11) C(12) 1.406(5) ?
C(12) C(13) 1.435(5) ?
C(15) C(16) 1.396(5) ?
C(15) C(20) 1.389(5) ?
C(16) C(17) 1.388(5) ?
C(16) H(10) 0.95 no
C(17) C(18) 1.388(5) ?
C(17) H(11) 0.95 no
C(18) C(19) 1.382(6) ?
C(18) H(12) 0.95 no
C(19) C(20) 1.385(5) ?
C(19) H(13) 0.95 no
C(20) H(14) 0.95 no
C(21) C(22) 1.396(5) ?
C(21) C(26) 1.391(5) ?
C(22) C(23) 1.396(5) ?
C(22) H(15) 0.95 no
C(23) C(24) 1.377(6) ?
C(23) H(16) 0.95 no
C(24) C(25) 1.377(5) ?
C(24) H(17) 0.95 no
C(25) C(26) 1.381(5) ?
C(25) H(18) 0.95 no
C(26) H(19) 0.95 no
C(27) C(28) 1.388(5) ?
C(27) C(32) 1.383(5) ?
C(28) C(29) 1.385(5) ?
C(28) H(20) 0.95 no
C(29) C(30) 1.368(6) ?
C(29) H(21) 0.95 no
C(30) C(31) 1.377(6) ?
C(30) H(22) 0.95 no
C(31) C(32) 1.386(6) ?
C(31) H(23) 0.95 no
C(32) H(24) 0.95 no
C(33) C(34) 1.397(5) ?
C(33) C(38) 1.386(5) ?
C(34) C(35) 1.387(5) ?
C(34) H(25) 0.95 no
C(35) C(36) 1.378(6) ?
C(35) H(26) 0.95 no
C(36) C(37) 1.383(6) ?
C(36) H(27) 0.95 no
C(37) C(38) 1.381(5) ?
C(37) H(28) 0.95 no
C(38) H(29) 0.95 no
C(39) C(40) 1.398(5) ?
C(39) C(44) 1.390(5) ?
C(40) C(41) 1.382(5) ?
C(40) H(30) 0.95 no
C(41) C(42) 1.378(5) ?
C(41) H(31) 0.95 no
C(42) C(43) 1.384(5) ?
C(42) H(32) 0.95 no
C(43) C(44) 1.391(5) ?
C(43) H(33) 0.95 no
C(44) H(34) 0.95 no
C(45) C(46) 1.396(5) ?
C(45) C(50) 1.388(5) ?
C(46) C(47) 1.394(5) ?
C(46) H(35) 0.95 no
C(47) C(48) 1.360(7) ?
C(47) H(36) 0.95 no
C(48) C(49) 1.375(7) ?
C(48) H(37) 0.95 no
C(49) C(50) 1.388(6) ?
C(49) H(38) 0.95 no
C(50) H(39) 0.95 no

loop_
_geom_contact_atom_site_label_1
_geom_contact_atom_site_label_2
_geom_contact_distance
_geom_contact_site_symmetry_2
_geom_contact_publ_flag
F(2) C(32) 3.107(5) 2_545 no
F(2) C(8) 3.321(5) 1_655 no
F(2) C(44) 3.343(4) 2_545 no
F(2) C(31) 3.510(5) 2_545 no
F(3) C(18) 3.285(5) 2 no
F(3) C(19) 3.335(5) 2 no
F(3) C(43) 3.422(5) 2_545 no
F(3) C(8) 3.527(5) 1_655 no
F(3) C(25) 3.529(5) . no
F(4) C(38) 3.083(5) . no
F(4) C(37) 3.184(5) . no
F(4) C(1) 3.238(5) . no
F(4) O(1) 3.298(5) . no
F(4) C(14) 3.466(6) . no
F(5) C(48) 3.030(5) 3 no
F(5) C(49) 3.469(5) 3 no
F(5) C(32) 3.517(6) 2_545 no
F(6) C(25) 3.197(5) . no
F(6) C(26) 3.289(4) . no
F(6) O(1) 3.328(4) 2_545 no
F(6) C(44) 3.434(4) 2_545 no
F(6) C(14) 3.539(4) 2_545 no
O(1) C(19) 3.562(5) 2 no
C(8) C(43) 3.296(6) 2_445 no
C(9) C(43) 3.540(6) 2_445 no
C(23) C(40) 3.582(5) 4 no
